data_7027598
loop_
_publ_author_name
'Devi, R. Nandini'
'Vidyasagar, K.'

_publ_section_title
;
 Hydrothermal synthesis and characterization of new aluminophosphates with
 AlPO4-15 framework: A1.5[Al2P2O8.5(OH)0.5(H2O)]&#x00B7; xH2O
 (A&#x2005;=&#x2005;K or Rb)&#x200A;&#x2020;
;
_journal_issue 21
_journal_name_full 'Journal of the Chemical Society, Dalton Transactions'
_journal_page_first 3841
_journal_paper_doi 10.1039/a904704b
_journal_year 1999
_chemical_formula_sum 'Al2 H4 K1.5 O10.75 P2'
_chemical_formula_weight 350.58
_chemical_name_systematic
; 
 ? 
;
_space_group_IT_number 14
_symmetry_space_group_name_Hall '-P 2yn'
_symmetry_space_group_name_H-M 'P 1 21/n 1'
_atom_sites_solution_hydrogens geom
_atom_sites_solution_primary direct
_atom_sites_solution_secondary difmap
_audit_creation_method SHELXL
_cell_angle_alpha 90.00
_cell_angle_beta 101.7400(3)
_cell_angle_gamma 90.00
_cell_formula_units_Z 4
_cell_length_a 9.495(2)
_cell_length_b 9.5589(8)
_cell_length_c 9.4384(13)
_cell_measurement_reflns_used 25
_cell_measurement_temperature 293(2)
_cell_measurement_theta_max 15
_cell_measurement_theta_min 10
_cell_volume 838.7(2)
_computing_cell_refinement 'CAD4 programs'
_computing_data_collection 'CAD4 programs'
_computing_data_reduction MOLEN
_computing_molecular_graphics ORTEP92
_computing_publication_material `SHELXL-93`
_computing_structure_refinement 'SHELXL-93 (Sheldrick, 1993)'
_computing_structure_solution 'SHELXS-86 (Sheldrick, 1990)'
_diffrn_ambient_temperature 293(2)
_diffrn_measurement_device 'Enraf Nonius CAD4'
_diffrn_measurement_method 2theta-omega
_diffrn_radiation_monochromator graphite
_diffrn_radiation_source 'fine-focus sealed tube'
_diffrn_radiation_type CuK\a
_diffrn_radiation_wavelength 1.54163
_diffrn_reflns_av_R_equivalents 0.0964
_diffrn_reflns_av_sigmaI/netI 0.0332
_diffrn_reflns_limit_h_max 11
_diffrn_reflns_limit_h_min -11
_diffrn_reflns_limit_k_max 11
_diffrn_reflns_limit_k_min 0
_diffrn_reflns_limit_l_max 11
_diffrn_reflns_limit_l_min 0
_diffrn_reflns_number 1599
_diffrn_reflns_theta_max 69.85
_diffrn_reflns_theta_min 6.03
_diffrn_standards_decay_% 2%
_diffrn_standards_interval_time '1 hour'
_diffrn_standards_number 2
_exptl_absorpt_coefficient_mu 14.102
_exptl_absorpt_correction_T_max 0.999
_exptl_absorpt_correction_T_min 0.677
_exptl_absorpt_correction_type empirical
_exptl_crystal_colour colorless
_exptl_crystal_density_diffrn 2.776
_exptl_crystal_description 'rectangular block shaped'
_exptl_crystal_F_000 698
_exptl_crystal_size_max 0.3
_exptl_crystal_size_mid 0.15
_exptl_crystal_size_min 0.09
_refine_diff_density_max 0.683
_refine_diff_density_min -1.040
_refine_diff_density_rms 0.171
_refine_ls_extinction_method none
_refine_ls_goodness_of_fit_all 1.127
_refine_ls_goodness_of_fit_obs 1.133
_refine_ls_matrix_type full
_refine_ls_number_parameters 152
_refine_ls_number_reflns 1514
_refine_ls_number_restraints 0
_refine_ls_restrained_S_all 1.127
_refine_ls_restrained_S_obs 1.133
_refine_ls_R_factor_all 0.0572
_refine_ls_R_factor_obs 0.0479
_refine_ls_shift/esd_max -0.002
_refine_ls_shift/esd_mean 0.000
_refine_ls_structure_factor_coef Fsqd
_refine_ls_weighting_details 'w=1/[\s^2^(Fo^2^)+(0.0710P)^2^+5.0845P] where P=(Fo^2^+2Fc^2^)/3'
_refine_ls_weighting_scheme calc
_refine_ls_wR_factor_all 0.1353
_refine_ls_wR_factor_obs 0.1252
_reflns_number_observed 1303
_reflns_number_total 1514
_reflns_observed_criterion >2sigma(I)
_cod_data_source_file 904704bsup1.cif
_cod_data_source_block k1.5alpo
_cod_depositor_comments
;
The following automatic conversions were performed:

'_refine_ls_weighting_scheme' value 'calc
w=1/[\s^2^(Fo^2^)+(0.0710P)^2^+5.0845P] where P=(Fo^2^+2Fc^2^)/3' was
changed to 'calc'. New tag '_refine_ls_weighting_details' was
created. The value of the new tag was set to
'w=1/[\s^2^(Fo^2^)+(0.0710P)^2^+5.0845P] where P=(Fo^2^+2Fc^2^)/3'.

Automatic conversion script
Id: cif_fix_values 3143 2015-03-26 13:38:13Z robertas 
;
_cod_original_cell_volume 838.8(2)
_cod_original_formula_sum 'H4 Al2 K1.50 O10.75 P2'
_cod_database_code 7027598

loop_
_symmetry_equiv_pos_as_xyz
'x, y, z'
'-x+1/2, y+1/2, -z+1/2'
'-x, -y, -z'
'x-1/2, -y-1/2, z-1/2'

loop_
_atom_site_aniso_label
_atom_site_aniso_U_11
_atom_site_aniso_U_22
_atom_site_aniso_U_33
_atom_site_aniso_U_23
_atom_site_aniso_U_13
_atom_site_aniso_U_12
P1 0.0063(6) 0.0040(6) 0.0039(6) -0.0004(4) 0.0023(4) 0.0011(5)
P2 0.0041(6) 0.0038(6) 0.0044(6) -0.0001(4) 0.0018(4) 0.0005(5)
Al1 0.0048(7) 0.0038(7) 0.0036(6) -0.0002(5) 0.0014(5) -0.0002(6)
Al2 0.0051(7) 0.0057(7) 0.0039(7) 0.0012(5) 0.0012(5) 0.0003(6)
O1 0.005(2) 0.007(2) 0.006(2) 0.0022(13) 0.0015(12) 0.0020(14)
O2 0.009(2) 0.007(2) 0.008(2) 0.0027(14) 0.0035(13) -0.0055(15)
O3 0.005(2) 0.007(2) 0.006(2) -0.0018(13) 0.0014(13) 0.0022(14)
O4 0.011(2) 0.002(2) 0.009(2) -0.0026(13) 0.0044(13) -0.0014(14)
O5 0.005(2) 0.013(2) 0.004(2) 0.0030(14) 0.0015(12) -0.0028(14)
O6 0.009(2) 0.003(2) 0.007(2) 0.0003(13) 0.0000(13) -0.0007(14)
O7 0.009(2) 0.004(2) 0.008(2) 0.0013(13) 0.0038(14) -0.0009(14)
O8 0.003(2) 0.008(2) 0.010(2) 0.0024(14) 0.0009(13) -0.0004(14)
O9 0.004(2) 0.008(2) 0.006(2) -0.0004(13) 0.0012(13) -0.0002(14)
O10 0.016(2) 0.018(2) 0.012(2) -0.005(2) 0.0007(14) 0.007(2)
K1 0.0526(10) 0.0283(8) 0.0159(6) 0.0001(6) 0.0059(6) 0.0185(7)
K2 0.0175(10) 0.0523(15) 0.071(2) -0.0448(13) 0.0153(10) -0.0057(10)
O11 0.027(4) 0.033(4) 0.067(6) 0.007(4) 0.023(4) 0.000(3)

loop_
_atom_site_label
_atom_site_type_symbol
_atom_site_fract_x
_atom_site_fract_y
_atom_site_fract_z
_atom_site_U_iso_or_equiv
_atom_site_thermal_displace_type
_atom_site_occupancy
_atom_site_calc_flag
_atom_site_refinement_flags
P1 P 0.34607(13) 0.51324(13) 0.70716(12) 0.0045(3) Uani 1 d .
P2 P 0.14037(13) 0.30798(12) 0.29200(12) 0.0040(3) Uani 1 d .
Al1 Al 0.37271(14) 0.54176(15) 0.39330(14) 0.0040(3) Uani 1 d .
Al2 Al 0.32210(15) 0.2109(2) 0.59845(14) 0.0049(3) Uani 1 d .
O1 O 0.2912(4) 0.5812(4) 0.5574(4) 0.0062(7) Uani 1 d .
O2 O 0.1994(4) 0.0950(4) 0.6717(4) 0.0077(7) Uani 1 d .
O3 O 0.4891(4) 0.4960(4) 0.2605(4) 0.0060(7) Uani 1 d .
O4 O 0.2819(4) 0.3650(4) 0.7055(4) 0.0070(7) Uani 1 d .
O5 O 0.1689(4) 0.2544(4) 0.4474(4) 0.0073(7) Uani 1 d .
O6 O 0.2163(4) 0.4500(4) 0.2881(4) 0.0068(7) Uani 1 d .
O7 O 0.3039(4) 0.7085(4) 0.3105(4) 0.0066(7) Uani 1 d .
O8 O 0.4790(4) 0.1674(4) 0.7438(4) 0.0070(7) Uani 1 d .
O9 O 0.4506(3) 0.3661(4) 0.4980(3) 0.0060(7) Uani 1 d .
O10 O 0.3883(4) 0.0743(4) 0.4833(4) 0.0153(8) Uani 1 d .
K1 K 0.1388(2) 0.8458(2) 0.48044(14) 0.0324(4) Uani 1 d .
K2 K 0.0000 0.5000 0.5000 0.0459(7) Uani 1 d S
O11 O 0.5140(7) 0.1745(8) 0.2468(9) 0.040(3) Uani 0.74(2) d P

loop_
_atom_type_symbol
_atom_type_description
_atom_type_scat_dispersion_real
_atom_type_scat_dispersion_imag
_atom_type_scat_source
K K 0.3868 1.0657 'International Tables Vol C Tables 4.2.6.8 and 6.1.1.4'
Al Al 0.2130 0.2455 'International Tables Vol C Tables 4.2.6.8 and 6.1.1.4'
P P 0.2955 0.4335 'International Tables Vol C Tables 4.2.6.8 and 6.1.1.4'
O O 0.0492 0.0322 'International Tables Vol C Tables 4.2.6.8 and 6.1.1.4'
H H 0.0000 0.0000 'International Tables Vol C Tables 4.2.6.8 and 6.1.1.4'

loop_
_geom_angle_atom_site_label_1
_geom_angle_atom_site_label_2
_geom_angle_atom_site_label_3
_geom_angle
_geom_angle_site_symmetry_1
_geom_angle_site_symmetry_3
O2 P1 O3 108.3(2) 2_556 3_666
O2 P1 O4 108.0(2) 2_556 .
O3 P1 O4 109.5(2) 3_666 .
O2 P1 O1 112.2(2) 2_556 .
O3 P1 O1 110.3(2) 3_666 .
O4 P1 O1 108.6(2) . .
O2 P1 O9 175.6(2) 2_556 .
O3 P1 O9 67.28(14) 3_666 .
O4 P1 O9 73.97(15) . .
O1 P1 O9 70.39(15) . .
O2 P1 O9 124.5(2) 2_556 3_666
O3 P1 O9 55.06(14) 3_666 3_666
O4 P1 O9 127.47(15) . 3_666
O1 P1 O9 55.28(14) . 3_666
O9 P1 O9 53.55(12) . 3_666
O2 P1 O11 66.4(2) 2_556 3_666
O3 P1 O11 69.8(2) 3_666 3_666
O4 P1 O11 173.1(2) . 3_666
O1 P1 O11 77.8(2) . 3_666
O9 P1 O11 111.39(14) . 3_666
O9 P1 O11 58.21(14) 3_666 3_666
O2 P1 K1 63.14(14) 2_556 2_546
O3 P1 K1 86.42(14) 3_666 2_546
O4 P1 K1 60.87(13) . 2_546
O1 P1 K1 163.02(14) . 2_546
O9 P1 K1 115.48(8) . 2_546
O9 P1 K1 141.49(8) 3_666 2_546
O11 P1 K1 112.27(15) 3_666 2_546
O2 P1 K2 93.52(15) 2_556 .
O3 P1 K2 157.09(13) 3_666 .
O4 P1 K2 68.50(14) . .
O1 P1 K2 52.83(13) . .
O9 P1 K2 90.88(8) . .
O9 P1 K2 106.86(7) 3_666 .
O11 P1 K2 114.98(14) 3_666 .
K1 P1 K2 110.28(4) 2_546 .
O2 P1 O8 124.0(2) 2_556 .
O3 P1 O8 66.22(14) 3_666 .
O4 P1 O8 43.34(14) . .
O1 P1 O8 122.01(15) . .
O9 P1 O8 54.62(9) . .
O9 P1 O8 98.52(9) 3_666 .
O11 P1 O8 135.76(14) 3_666 .
K1 P1 O8 60.89(6) 2_546 .
K2 P1 O8 107.46(6) . .
O2 P1 O8 45.34(15) 2_556 2_556
O3 P1 O8 151.65(15) 3_666 2_556
O4 P1 O8 91.76(15) . 2_556
O1 P1 O8 78.70(14) . 2_556
O9 P1 O8 139.00(10) . 2_556
O9 P1 O8 125.25(9) 3_666 2_556
O11 P1 O8 86.79(13) 3_666 2_556
K1 P1 O8 88.04(7) 2_546 2_556
K2 P1 O8 48.43(6) . 2_556
O8 P1 O8 132.99(8) . 2_556
O2 P1 K1 64.51(14) 2_556 4_676
O3 P1 K1 43.97(13) 3_666 4_676
O4 P1 K1 126.17(14) . 4_676
O1 P1 K1 123.92(14) . 4_676
O9 P1 K1 111.12(8) . 4_676
O9 P1 K1 80.12(7) 3_666 4_676
O11 P1 K1 48.37(14) 3_666 4_676
K1 P1 K1 70.25(4) 2_546 4_676
K2 P1 K1 155.73(5) . 4_676
O8 P1 K1 94.07(7) . 4_676
O8 P1 K1 108.29(7) 2_556 4_676
O5 P2 O8 108.1(2) . 4_565
O5 P2 O7 112.5(2) . 2_545
O8 P2 O7 111.3(2) 4_565 2_545
O5 P2 O6 109.0(2) . .
O8 P2 O6 107.7(2) 4_565 .
O7 P2 O6 108.0(2) 2_545 .
O5 P2 K2 67.30(14) . .
O8 P2 K2 64.68(13) 4_565 .
O7 P2 K2 175.16(15) 2_545 .
O6 P2 K2 76.26(13) . .
O5 P2 O3 79.9(2) . 2_545
O8 P2 O3 76.62(15) 4_565 2_545
O7 P2 O3 59.80(15) 2_545 2_545
O6 P2 O3 167.55(15) . 2_545
K2 P2 O3 115.78(7) . 2_545
O5 P2 O9 61.12(14) . .
O8 P2 O9 153.0(2) 4_565 .
O7 P2 O9 95.6(2) 2_545 .
O6 P2 O9 59.26(14) . .
K2 P2 O9 88.54(7) . .
O3 P2 O9 121.60(9) 2_545 .
O5 P2 O9 125.3(2) . 4_565
O8 P2 O9 60.08(14) 4_565 4_565
O7 P2 O9 51.35(15) 2_545 4_565
O6 P2 O9 125.57(15) . 4_565
K2 P2 O9 124.45(6) . 4_565
O3 P2 O9 45.87(8) 2_545 4_565
O9 P2 O9 146.92(9) . 4_565
O5 P2 O10 46.74(15) . .
O8 P2 O10 142.0(2) 4_565 .
O7 P2 O10 69.07(15) 2_545 .
O6 P2 O10 107.9(2) . .
K2 P2 O10 112.09(7) . .
O3 P2 O10 71.46(9) 2_545 .
O9 P2 O10 50.14(9) . .
O9 P2 O10 107.37(9) 4_565 .
O5 P2 O10 148.50(15) . 4_565
O8 P2 O10 40.42(14) 4_565 4_565
O7 P2 O10 86.6(2) 2_545 4_565
O6 P2 O10 86.69(14) . 4_565
K2 P2 O10 91.51(7) . 4_565
O3 P2 O10 89.70(9) 2_545 4_565
O9 P2 O10 144.88(9) . 4_565
O9 P2 O10 48.17(9) 4_565 4_565
O10 P2 O10 154.36(9) . 4_565
O5 P2 O10 154.5(2) . 2
O8 P2 O10 75.64(15) 4_565 2
O7 P2 O10 88.19(15) 2_545 2
O6 P2 O10 47.82(14) . 2
K2 P2 O10 93.31(7) . 2
O3 P2 O10 124.84(9) 2_545 2
O9 P2 O10 103.76(9) . 2
O9 P2 O10 78.98(9) 4_565 2
O10 P2 O10 140.53(5) . 2
O10 P2 O10 41.17(11) 4_565 2
O5 P2 K1 134.05(14) . 2_545
O8 P2 K1 117.40(14) 4_565 2_545
O7 P2 K1 44.96(13) 2_545 2_545
O6 P2 K1 63.75(13) . 2_545
K2 P2 K1 138.79(4) . 2_545
O3 P2 K1 103.83(7) 2_545 2_545
O9 P2 K1 79.79(7) . 2_545
O9 P2 K1 76.10(6) 4_565 2_545
O10 P2 K1 90.24(7) . 2_545
O10 P2 K1 77.23(7) 4_565 2_545
O10 P2 K1 52.63(7) 2 2_545
O6 Al1 O7 90.3(2) . .
O6 Al1 O3 92.8(2) . .
O7 Al1 O3 97.1(2) . .
O6 Al1 O1 96.7(2) . .
O7 Al1 O1 90.3(2) . .
O3 Al1 O1 167.9(2) . .
O6 Al1 O9 176.7(2) . 3_666
O7 Al1 O9 91.5(2) . 3_666
O3 Al1 O9 84.17(15) . 3_666
O1 Al1 O9 86.11(15) . 3_666
O6 Al1 O9 92.4(2) . .
O7 Al1 O9 175.9(2) . .
O3 Al1 O9 85.76(15) . .
O1 Al1 O9 86.31(14) . .
O9 Al1 O9 85.9(2) 3_666 .
O6 Al1 Al1 135.00(14) . 3_666
O7 Al1 Al1 134.66(14) . 3_666
O3 Al1 Al1 83.12(12) . 3_666
O1 Al1 Al1 84.82(12) . 3_666
O9 Al1 Al1 43.29(11) 3_666 3_666
O9 Al1 Al1 42.62(10) . 3_666
O6 Al1 O3 126.99(13) . 3_666
O7 Al1 O3 123.69(13) . 3_666
O3 Al1 O3 117.84(11) . 3_666
O1 Al1 O3 50.12(12) . 3_666
O9 Al1 O3 53.84(11) 3_666 3_666
O9 Al1 O3 52.19(12) . 3_666
Al1 Al1 O3 34.72(7) 3_666 3_666
O6 Al1 O1 123.51(14) . 3_666
O7 Al1 O1 127.70(14) . 3_666
O3 Al1 O1 48.57(12) . 3_666
O1 Al1 O1 119.38(10) . 3_666
O9 Al1 O1 53.26(12) 3_666 3_666
O9 Al1 O1 52.61(11) . 3_666
Al1 Al1 O1 34.56(7) 3_666 3_666
O3 Al1 O1 69.27(8) 3_666 3_666
O6 Al1 O5 44.23(12) . .
O7 Al1 O5 126.24(14) . .
O3 Al1 O5 109.60(13) . .
O1 Al1 O5 72.86(12) . .
O9 Al1 O5 135.68(12) 3_666 .
O9 Al1 O5 54.90(11) . .
Al1 Al1 O5 95.19(8) 3_666 .
O3 Al1 O5 83.57(9) 3_666 .
O1 Al1 O5 104.30(9) 3_666 .
O6 Al1 O8 121.68(13) . 3_666
O7 Al1 O8 44.31(12) . 3_666
O3 Al1 O8 66.54(12) . 3_666
O1 Al1 O8 113.93(13) . 3_666
O9 Al1 O8 58.34(12) 3_666 3_666
O9 Al1 O8 135.48(12) . 3_666
Al1 Al1 O8 97.69(8) 3_666 3_666
O3 Al1 O8 110.34(9) 3_666 3_666
O1 Al1 O8 83.45(9) 3_666 3_666
O5 Al1 O8 165.92(9) . 3_666
O6 Al1 O4 85.24(13) . .
O7 Al1 O4 128.60(13) . .
O3 Al1 O4 134.17(13) . .
O1 Al1 O4 39.94(12) . .
O9 Al1 O4 95.83(12) 3_666 .
O9 Al1 O4 48.73(11) . .
Al1 Al1 O4 67.39(7) 3_666 .
O3 Al1 O4 42.08(8) 3_666 .
O1 Al1 O4 95.75(9) 3_666 .
O5 Al1 O4 44.07(8) . .
O8 Al1 O4 148.16(9) 3_666 .
O2 Al2 O8 93.5(2) . .
O2 Al2 O5 88.1(2) . .
O8 Al2 O5 177.8(2) . .
O2 Al2 O4 93.3(2) . .
O8 Al2 O4 89.9(2) . .
O5 Al2 O4 91.4(2) . .
O2 Al2 O10 96.3(2) . .
O8 Al2 O10 87.6(2) . .
O5 Al2 O10 90.7(2) . .
O4 Al2 O10 170.2(2) . .
O2 Al2 O9 173.8(2) . .
O8 Al2 O9 92.11(14) . .
O5 Al2 O9 86.35(14) . .
O4 Al2 O9 84.04(14) . .
O10 Al2 O9 86.6(2) . .
O2 Al2 O3 131.59(13) . 3_666
O8 Al2 O3 67.69(13) . 3_666
O5 Al2 O3 112.22(14) . 3_666
O4 Al2 O3 45.36(12) . 3_666
O10 Al2 O3 125.28(15) . 3_666
O9 Al2 O3 48.88(10) . 3_666
O2 Al2 O7 135.64(14) . 3_666
O8 Al2 O7 42.21(12) . 3_666
O5 Al2 O7 136.07(13) . 3_666
O4 Al2 O7 90.13(13) . 3_666
O10 Al2 O7 81.73(14) . 3_666
O9 Al2 O7 50.20(10) . 3_666
O3 Al2 O7 46.87(8) 3_666 3_666
O2 Al2 O1 126.45(14) . .
O8 Al2 O1 109.82(13) . .
O5 Al2 O1 70.23(13) . .
O4 Al2 O1 41.87(12) . .
O10 Al2 O1 130.85(15) . .
O9 Al2 O1 48.64(10) . .
O3 Al2 O1 42.23(8) 3_666 .
O7 Al2 O1 82.39(8) 3_666 .
O2 Al2 O11 54.6(2) . 4_566
O8 Al2 O11 111.6(2) . 4_566
O5 Al2 O11 70.5(2) . 4_566
O4 Al2 O11 44.8(2) . 4_566
O10 Al2 O11 144.5(2) . 4_566
O9 Al2 O11 120.6(2) . 4_566
O3 Al2 O11 90.13(13) 3_666 4_566
O7 Al2 O11 132.69(14) 3_666 4_566
O1 Al2 O11 71.95(13) . 4_566
O2 Al2 O6 125.44(14) . .
O8 Al2 O6 140.69(13) . .
O5 Al2 O6 37.90(12) . .
O4 Al2 O6 83.61(13) . .
O10 Al2 O6 92.30(14) . .
O9 Al2 O6 48.72(10) . .
O3 Al2 O6 80.76(8) 3_666 .
O7 Al2 O6 98.90(8) 3_666 .
O1 Al2 O6 45.25(8) . .
O11 Al2 O6 90.50(14) 4_566 .
O2 Al2 O7 106.55(13) . 2_545
O8 Al2 O7 142.05(13) . 2_545
O5 Al2 O7 35.86(12) . 2_545
O4 Al2 O7 119.82(13) . 2_545
O10 Al2 O7 58.92(13) . 2_545
O9 Al2 O7 70.22(10) . 2_545
O3 Al2 O7 115.41(8) 3_666 2_545
O7 Al2 O7 109.79(9) 3_666 2_545
O1 Al2 O7 83.91(8) . 2_545
O11 Al2 O7 106.24(15) 4_566 2_545
O6 Al2 O7 38.66(7) . 2_545
P1 O1 Al1 122.9(2) . .
P1 O1 O4 35.65(12) . .
Al1 O1 O4 110.9(2) . .
P1 O1 O3 34.71(11) . 3_666
Al1 O1 O3 94.6(2) . 3_666
O4 O1 O3 59.85(14) . 3_666
P1 O1 O2 33.55(11) . 2_556
Al1 O1 O2 153.0(2) . 2_556
O4 O1 O2 58.67(13) . 2_556
O3 O1 O2 58.41(13) 3_666 2_556
P1 O1 O7 158.2(2) . .
Al1 O1 O7 43.78(11) . .
O4 O1 O7 151.7(2) . .
O3 O1 O7 123.6(2) 3_666 .
O2 O1 O7 149.4(2) 2_556 .
P1 O1 O9 96.1(2) . 3_666
Al1 O1 O9 48.23(11) . 3_666
O4 O1 O9 113.8(2) . 3_666
O3 O1 O9 61.47(13) 3_666 3_666
O2 O1 O9 110.1(2) 2_556 3_666
O7 O1 O9 62.09(13) . 3_666
P1 O1 O9 76.7(2) . .
Al1 O1 O9 48.51(11) . .
O4 O1 O9 64.49(13) . .
O3 O1 O9 59.69(13) 3_666 .
O2 O1 O9 110.1(2) 2_556 .
O7 O1 O9 92.26(14) . .
O9 O1 O9 61.38(15) 3_666 .
P1 O1 O6 128.2(2) . .
Al1 O1 O6 40.68(10) . .
O4 O1 O6 96.1(2) . .
O3 O1 O6 120.6(2) 3_666 .
O2 O1 O6 152.6(2) 2_556 .
O7 O1 O6 57.01(12) . .
O9 O1 O6 88.89(14) 3_666 .
O9 O1 O6 60.98(12) . .
P1 O1 K2 101.2(2) . .
Al1 O1 K2 109.54(15) . .
O4 O1 K2 74.65(12) . .
O3 O1 K2 133.79(15) 3_666 .
O2 O1 K2 92.27(13) 2_556 .
O7 O1 K2 100.12(13) . .
O9 O1 K2 157.5(2) 3_666 .
O9 O1 K2 108.81(14) . .
O6 O1 K2 69.08(10) . .
P1 O1 K1 130.3(2) . .
Al1 O1 K1 103.38(14) . .
O4 O1 K1 141.1(2) . .
O3 O1 K1 135.9(2) 3_666 .
O2 O1 K1 96.84(13) 2_556 .
O7 O1 K1 59.68(10) . .
O9 O1 K1 102.52(13) 3_666 .
O9 O1 K1 151.87(15) . .
O6 O1 K1 98.09(12) . .
K2 O1 K1 76.96(9) . .
P1 O1 O11 74.9(2) . 3_666
Al1 O1 O11 108.7(2) . 3_666
O4 O1 O11 110.5(2) . 3_666
O3 O1 O11 62.3(2) 3_666 3_666
O2 O1 O11 60.0(2) 2_556 3_666
O7 O1 O11 92.7(2) . 3_666
O9 O1 O11 62.73(15) 3_666 3_666
O9 O1 O11 112.6(2) . 3_666
O6 O1 O11 146.8(2) . 3_666
K2 O1 O11 136.0(2) . 3_666
K1 O1 O11 73.8(2) . 3_666
P1 O2 Al2 153.0(2) 2_546 .
P1 O2 O3 36.06(12) 2_546 4_566
Al2 O2 O3 162.6(2) . 4_566
P1 O2 O4 36.33(12) 2_546 2_546
Al2 O2 O4 136.1(2) . 2_546
O3 O2 O4 60.99(13) 4_566 2_546
P1 O2 O1 34.26(12) 2_546 2_546
Al2 O2 O1 120.8(2) . 2_546
O3 O2 O1 60.47(13) 4_566 2_546
O4 O2 O1 59.92(13) 2_546 2_546
P1 O2 O5 157.1(2) 2_546 .
Al2 O2 O5 46.33(11) . .
O3 O2 O5 121.5(2) 4_566 .
O4 O2 O5 153.6(2) 2_546 .
O1 O2 O5 146.3(2) 2_546 .
P1 O2 O8 111.0(2) 2_546 .
Al2 O2 O8 43.44(11) . .
O3 O2 O8 145.7(2) 4_566 .
O4 O2 O8 97.9(2) 2_546 .
O1 O2 O8 85.89(15) 2_546 .
O5 O2 O8 89.75(14) . .
P1 O2 O4 121.6(2) 2_546 .
Al2 O2 O4 43.75(11) . .
O3 O2 O4 122.1(2) 4_566 .
O4 O2 O4 143.43(15) 2_546 .
O1 O2 O4 88.88(15) 2_546 .
O5 O2 O4 60.83(13) . .
O8 O2 O4 58.44(13) . .
P1 O2 O10 139.9(2) 2_546 .
Al2 O2 O10 42.47(12) . .
O3 O2 O10 149.6(2) 4_566 .
O4 O2 O10 104.1(2) 2_546 .
O1 O2 O10 138.1(2) 2_546 .
O5 O2 O10 59.68(13) . .
O8 O2 O10 56.52(12) . .
O4 O2 O10 86.21(14) . .
P1 O2 K1 89.7(2) 2_546 1_545
Al2 O2 K1 108.28(15) . 1_545
O3 O2 K1 81.63(13) 4_566 1_545
O4 O2 K1 63.86(12) 2_546 1_545
O1 O2 K1 122.13(14) 2_546 1_545
O5 O2 K1 89.97(13) . 1_545
O8 O2 K1 114.72(14) . 1_545
O4 O2 K1 148.66(15) . 1_545
O10 O2 K1 67.97(12) . 1_545
P1 O2 O11 85.9(2) 2_546 4_566
Al2 O2 O11 95.3(2) . 4_566
O3 O2 O11 68.0(2) 4_566 4_566
O4 O2 O11 122.2(2) 2_546 4_566
O1 O2 O11 72.6(2) 2_546 4_566
O5 O2 O11 77.7(2) . 4_566
O8 O2 O11 110.3(2) . 4_566
O4 O2 O11 55.8(2) . 4_566
O10 O2 O11 133.7(2) . 4_566
K1 O2 O11 133.1(2) 1_545 4_566
P1 O2 K1 90.9(2) 2_546 3_566
Al2 O2 K1 111.6(2) . 3_566
O3 O2 K1 54.90(11) 4_566 3_566
O4 O2 K1 109.14(14) 2_546 3_566
O1 O2 K1 106.19(13) 2_546 3_566
O5 O2 K1 66.62(11) . 3_566
O8 O2 K1 153.0(2) . 3_566
O4 O2 K1 96.96(13) . 3_566
O10 O2 K1 115.67(14) . 3_566
K1 O2 K1 79.74(9) 1_545 3_566
O11 O2 K1 53.7(2) 4_566 3_566
P1 O3 Al1 126.4(2) 3_666 .
P1 O3 O2 35.62(12) 3_666 4_665
Al1 O3 O2 158.4(2) . 4_665
P1 O3 O4 35.33(12) 3_666 3_666
Al1 O3 O4 113.7(2) . 3_666
O2 O3 O4 59.50(13) 4_665 3_666
P1 O3 O1 35.03(11) 3_666 3_666
Al1 O3 O1 97.5(2) . 3_666
O2 O3 O1 61.12(13) 4_665 3_666
O4 O3 O1 59.66(13) 3_666 3_666
P1 O3 O9 79.7(2) 3_666 3_666
Al1 O3 O9 49.58(11) . 3_666
O2 O3 O9 115.3(2) 4_665 3_666
O4 O3 O9 65.70(13) 3_666 3_666
O1 O3 O9 63.05(13) 3_666 3_666
P1 O3 O9 96.6(2) 3_666 .
Al1 O3 O9 49.13(12) . .
O2 O3 O9 112.4(2) 4_665 .
O4 O3 O9 113.8(2) 3_666 .
O1 O3 O9 61.65(13) 3_666 .
O9 O3 O9 62.53(15) 3_666 .
P1 O3 O6 159.0(2) 3_666 .
Al1 O3 O6 42.85(11) . .
O2 O3 O6 146.5(2) 4_665 .
O4 O3 O6 154.0(2) 3_666 .
O1 O3 O6 124.3(2) 3_666 .
O9 O3 O6 92.42(14) 3_666 .
O9 O3 O6 62.65(13) . .
P1 O3 K1 113.3(2) 3_666 2_545
Al1 O3 K1 116.8(2) . 2_545
O2 O3 K1 77.76(13) 4_665 2_545
O4 O3 K1 127.33(15) 3_666 2_545
O1 O3 K1 125.0(2) 3_666 2_545
O9 O3 K1 166.4(2) 3_666 2_545
O9 O3 K1 109.90(14) . 2_545
O6 O3 K1 73.94(12) . 2_545
P1 O3 O7 131.4(2) 3_666 .
Al1 O3 O7 40.77(10) . .
O2 O3 O7 153.3(2) 4_665 .
O4 O3 O7 98.8(2) 3_666 .
O1 O3 O7 124.0(2) 3_666 .
O9 O3 O7 61.01(12) 3_666 .
O9 O3 O7 89.86(14) . .
O6 O3 O7 56.65(12) . .
K1 O3 O7 109.39(14) 2_545 .
P1 O3 O11 82.4(2) 3_666 .
Al1 O3 O11 108.6(2) . .
O2 O3 O11 64.0(2) 4_665 .
O4 O3 O11 117.4(2) 3_666 .
O1 O3 O11 71.2(2) 3_666 .
O9 O3 O11 122.5(2) 3_666 .
O9 O3 O11 66.1(2) . .
O6 O3 O11 85.7(2) . .
K1 O3 O11 58.1(2) 2_545 .
O7 O3 O11 142.0(2) . .
P1 O3 P2 115.2(2) 3_666 2
Al1 O3 P2 68.31(11) . 2
O2 O3 P2 125.55(15) 4_665 2
O4 O3 P2 79.83(12) 3_666 2
O1 O3 P2 127.62(15) 3_666 2
O9 O3 P2 70.99(11) 3_666 2
O9 O3 P2 116.66(13) . 2
O6 O3 P2 79.73(11) . 2
K1 O3 P2 105.36(11) 2_545 2
O7 O3 P2 28.22(8) . 2
O11 O3 P2 160.8(2) . 2
P1 O4 Al2 127.3(2) . .
P1 O4 O2 35.71(12) . 2_556
Al2 O4 O2 161.9(2) . 2_556
P1 O4 O1 35.80(12) . .
Al2 O4 O1 108.3(2) . .
O2 O4 O1 61.42(14) 2_556 .
P1 O4 O3 35.16(12) . 3_666
Al2 O4 O3 102.7(2) . 3_666
O2 O4 O3 59.51(13) 2_556 3_666
O1 O4 O3 60.49(14) . 3_666
P1 O4 O8 113.0(2) . .
Al2 O4 O8 44.84(11) . .
O2 O4 O8 126.3(2) 2_556 .
O1 O4 O8 124.3(2) . .
O3 O4 O8 77.84(14) 3_666 .
P1 O4 O5 117.2(2) . .
Al2 O4 O5 44.23(11) . .
O2 O4 O5 139.1(2) 2_556 .
O1 O4 O5 82.59(15) . .
O3 O4 O5 120.2(2) 3_666 .
O8 O4 O5 89.06(15) . .
P1 O4 O11 120.9(2) . 4_566
Al2 O4 O11 105.8(2) . 4_566
O2 O4 O11 92.1(2) 2_556 4_566
O1 O4 O11 109.9(2) . 4_566
O3 O4 O11 151.5(2) 3_666 4_566
O8 O4 O11 123.3(2) . 4_566
O5 O4 O11 82.0(2) . 4_566
P1 O4 O2 170.3(2) . .
Al2 O4 O2 42.97(11) . .
O2 O4 O2 153.74(14) 2_556 .
O1 O4 O2 139.9(2) . .
O3 O4 O2 138.1(2) 3_666 .
O8 O4 O2 60.71(13) . .
O5 O4 O2 57.34(13) . .
O11 O4 O2 67.7(2) 4_566 .
P1 O4 O9 73.71(15) . .
Al2 O4 O9 53.84(12) . .
O2 O4 O9 109.3(2) 2_556 .
O1 O4 O9 60.76(13) . .
O3 O4 O9 58.59(12) 3_666 .
O8 O4 O9 66.59(13) . .
O5 O4 O9 62.59(12) . .
O11 O4 O9 143.7(2) 4_566 .
O2 O4 O9 96.65(14) . .
P1 O4 K1 91.6(2) . 2_546
Al2 O4 K1 117.5(2) . 2_546
O2 O4 K1 66.42(12) 2_556 2_546
O1 O4 K1 126.0(2) . 2_546
O3 O4 K1 82.27(13) 3_666 2_546
O8 O4 K1 77.64(12) . 2_546
O5 O4 K1 151.1(2) . 2_546
O11 O4 K1 84.2(2) 4_566 2_546
O2 O4 K1 93.95(13) . 2_546
O9 O4 K1 130.78(15) . 2_546
P1 O4 K2 85.20(15) . .
Al2 O4 K2 103.01(14) . .
O2 O4 K2 84.16(13) 2_556 .
O1 O4 K2 57.03(11) . .
O3 O4 K2 117.02(14) 3_666 .
O8 O4 K2 147.85(15) . .
O5 O4 K2 58.79(10) . .
O11 O4 K2 56.6(2) 4_566 .
O2 O4 K2 97.22(13) . .
O9 O4 K2 95.81(12) . .
K1 O4 K2 130.23(12) 2_546 .
P2 O5 Al2 140.2(2) . .
P2 O5 O8 35.96(12) . 4_565
Al2 O5 O8 174.5(2) . 4_565
P2 O5 O6 35.69(12) . .
Al2 O5 O6 114.8(2) . .
O8 O5 O6 59.79(14) 4_565 .
P2 O5 O7 33.74(12) . 2_545
Al2 O5 O7 118.6(2) . 2_545
O8 O5 O7 60.42(13) 4_565 2_545
O6 O5 O7 59.08(13) . 2_545
P2 O5 O2 163.2(2) . .
Al2 O5 O2 45.59(11) . .
O8 O5 O2 139.6(2) 4_565 .
O6 O5 O2 159.0(2) . .
O7 O5 O2 132.0(2) 2_545 .
P2 O5 O10 108.7(2) . .
Al2 O5 O10 44.96(12) . .
O8 O5 O10 136.2(2) 4_565 .
O6 O5 O10 109.1(2) . .
O7 O5 O10 77.37(14) 2_545 .
O2 O5 O10 63.90(14) . .
P2 O5 O4 134.7(2) . .
Al2 O5 O4 44.35(11) . .
O8 O5 O4 133.2(2) 4_565 .
O6 O5 O4 99.5(2) . .
O7 O5 O4 147.4(2) 2_545 .
O2 O5 O4 61.82(13) . .
O10 O5 O4 88.92(15) . .
P2 O5 O9 90.7(2) . .
Al2 O5 O9 52.52(11) . .
O8 O5 O9 122.2(2) 4_565 .
O6 O5 O9 62.54(13) . .
O7 O5 O9 87.13(14) 2_545 .
O2 O5 O9 98.07(15) . .
O10 O5 O9 62.34(13) . .
O4 O5 O9 60.42(12) . .
P2 O5 K2 84.1(2) . .
Al2 O5 K2 114.6(2) . .
O8 O5 K2 63.43(11) 4_565 .
O6 O5 K2 71.05(12) . .
O7 O5 K2 117.73(15) 2_545 .
O2 O5 K2 107.89(14) . .
O10 O5 K2 158.6(2) . .
O4 O5 K2 70.24(11) . .
O9 O5 K2 101.50(13) . .
P2 O5 K1 107.9(2) . 3_566
Al2 O5 K1 111.46(14) . 3_566
O8 O5 K1 73.10(11) 4_565 3_566
O6 O5 K1 128.4(2) . 3_566
O7 O5 K1 114.71(14) 2_545 3_566
O2 O5 K1 67.17(11) . 3_566
O10 O5 K1 119.4(2) . 3_566
O4 O5 K1 97.80(12) . 3_566
O9 O5 K1 158.13(14) . 3_566
K2 O5 K1 70.00(8) . 3_566
P2 O5 O3 73.19(15) . 2_545
Al2 O5 O3 118.4(2) . 2_545
O8 O5 O3 66.07(12) 4_565 2_545
O6 O5 O3 108.48(15) . 2_545
O7 O5 O3 54.97(12) 2_545 2_545
O2 O5 O3 90.41(14) . 2_545
O10 O5 O3 80.94(14) . 2_545
O4 O5 O3 152.0(2) . 2_545
O9 O5 O3 132.80(15) . 2_545
K2 O5 O3 119.83(12) . 2_545
K1 O5 O3 65.79(9) 3_566 2_545
P2 O6 Al1 137.8(2) . .
P2 O6 O8 35.96(12) . 4_565
Al1 O6 O8 156.6(2) . 4_565
P2 O6 O7 35.78(11) . 2_545
Al1 O6 O7 129.8(2) . 2_545
O8 O6 O7 61.11(14) 4_565 2_545
P2 O6 O5 35.27(11) . .
Al1 O6 O5 104.9(2) . .
O8 O6 O5 59.55(14) 4_565 .
O7 O6 O5 61.28(13) 2_545 .
P2 O6 O7 168.0(2) . .
Al1 O6 O7 44.87(11) . .
O8 O6 O7 135.2(2) 4_565 .
O7 O6 O7 155.88(15) 2_545 .
O5 O6 O7 139.1(2) . .
P2 O6 O3 127.6(2) . .
Al1 O6 O3 44.34(11) . .
O8 O6 O3 156.7(2) 4_565 .
O7 O6 O3 96.8(2) 2_545 .
O5 O6 O3 118.4(2) . .
O7 O6 O3 63.56(13) . .
P2 O6 O9 92.3(2) . .
Al1 O6 O9 46.31(11) . .
O8 O6 O9 124.0(2) 4_565 .
O7 O6 O9 89.35(15) 2_545 .
O5 O6 O9 64.60(13) . .
O7 O6 O9 91.13(15) . .
O3 O6 O9 57.97(12) . .
P2 O6 O1 114.1(2) . .
Al1 O6 O1 42.62(11) . .
O8 O6 O1 114.3(2) 4_565 .
O7 O6 O1 138.2(2) 2_545 .
O5 O6 O1 80.36(14) . .
O7 O6 O1 58.78(12) . .
O3 O6 O1 86.72(14) . .
O9 O6 O1 57.48(12) . .
P2 O6 O10 108.3(2) . 2
Al1 O6 O10 112.8(2) . 2
O8 O6 O10 84.09(15) 4_565 2
O7 O6 O10 93.8(2) 2_545 2
O5 O6 O10 142.2(2) . 2
O7 O6 O10 73.77(14) . 2
O3 O6 O10 90.62(14) . 2
O9 O6 O10 148.6(2) . 2
O1 O6 O10 128.0(2) . 2
P2 O6 O11 107.2(2) . 2
Al1 O6 O11 101.9(2) . 2
O8 O6 O11 72.0(2) 4_565 2
O7 O6 O11 128.2(2) 2_545 2
O5 O6 O11 112.4(2) . 2
O7 O6 O11 63.2(2) . 2
O3 O6 O11 124.1(2) . 2
O9 O6 O11 137.4(2) . 2
O1 O6 O11 80.0(2) . 2
O10 O6 O11 59.3(2) 2 2
P2 O6 K2 75.67(13) . .
Al1 O6 K2 98.24(13) . .
O8 O6 K2 59.51(10) 4_565 .
O7 O6 K2 111.42(14) 2_545 .
O5 O6 K2 61.03(11) . .
O7 O6 K2 92.46(12) . .
O3 O6 K2 142.52(14) . .
O9 O6 K2 96.96(11) . .
O1 O6 K2 55.81(9) . .
O10 O6 K2 110.81(13) 2 .
O11 O6 K2 54.5(2) 2 .
P2 O7 Al1 132.2(2) 2 .
P2 O7 O6 36.18(12) 2 2
Al1 O7 O6 163.9(2) . 2
P2 O7 O8 34.32(12) 2 3_666
Al1 O7 O8 105.1(2) . 3_666
O6 O7 O8 59.31(14) 2 3_666
P2 O7 O5 33.72(12) 2 2
Al1 O7 O5 117.5(2) . 2
O6 O7 O5 59.64(13) 2 2
O8 O7 O5 58.44(13) 3_666 2
P2 O7 O6 133.4(2) 2 .
Al1 O7 O6 44.79(11) . .
O6 O7 O6 148.64(15) 2 .
O8 O7 O6 133.8(2) 3_666 .
O5 O7 O6 100.4(2) 2 .
P2 O7 O1 157.8(2) 2 .
Al1 O7 O1 45.87(11) . .
O6 O7 O1 137.9(2) 2 .
O8 O7 O1 125.4(2) 3_666 .
O5 O7 O1 162.5(2) 2 .
O6 O7 O1 64.21(13) . .
P2 O7 O9 102.8(2) 2 3_666
Al1 O7 O9 46.46(11) . 3_666
O6 O7 O9 118.7(2) 2 3_666
O8 O7 O9 68.60(14) 3_666 3_666
O5 O7 O9 116.1(2) 2 3_666
O6 O7 O9 91.22(15) . 3_666
O1 O7 O9 59.01(12) . 3_666
P2 O7 K1 112.3(2) 2 .
Al1 O7 K1 110.89(15) . .
O6 O7 K1 76.61(13) 2 .
O8 O7 K1 118.3(2) 3_666 .
O5 O7 K1 130.5(2) 2 .
O6 O7 K1 106.61(14) . .
O1 O7 K1 65.12(11) . .
O9 O7 K1 104.20(13) 3_666 .
P2 O7 O3 92.0(2) 2 .
Al1 O7 O3 42.08(11) . .
O6 O7 O3 128.1(2) 2 .
O8 O7 O3 74.84(14) 3_666 .
O5 O7 O3 76.88(14) 2 .
O6 O7 O3 59.80(12) . .
O1 O7 O3 87.57(14) . .
O9 O7 O3 55.99(12) 3_666 .
K1 O7 O3 152.6(2) . .
P2 O7 O11 115.0(2) 2 2
Al1 O7 O11 104.1(2) . 2
O6 O7 O11 92.0(2) 2 2
O8 O7 O11 148.9(2) 3_666 2
O5 O7 O11 98.2(2) 2 2
O6 O7 O11 65.5(2) . 2
O1 O7 O11 83.3(2) . 2
O9 O7 O11 142.0(2) 3_666 2
K1 O7 O11 59.2(2) . 2
O3 O7 O11 122.8(2) . 2
P2 O7 O10 85.0(2) 2 2
Al1 O7 O10 96.3(2) . 2
O6 O7 O10 93.43(14) 2 2
O8 O7 O10 110.63(15) 3_666 2
O5 O7 O10 53.13(12) 2 2
O6 O7 O10 56.12(12) . 2
O1 O7 O10 116.73(15) . 2
O9 O7 O10 135.6(2) 3_666 2
K1 O7 O10 113.09(13) . 2
O3 O7 O10 80.36(13) . 2
O11 O7 O10 55.3(2) 2 2
P2 O8 Al2 142.4(2) 4_666 .
P2 O8 O5 35.95(11) 4_666 4_666
Al2 O8 O5 149.0(2) . 4_666
P2 O8 O6 36.39(12) 4_666 4_666
Al2 O8 O6 142.5(2) . 4_666
O5 O8 O6 60.66(14) 4_666 4_666
P2 O8 O7 34.34(12) 4_666 3_666
Al2 O8 O7 108.1(2) . 3_666
O5 O8 O7 61.13(13) 4_666 3_666
O6 O8 O7 59.58(13) 4_666 3_666
P2 O8 O10 117.1(2) 4_666 .
Al2 O8 O10 46.67(12) . .
O5 O8 O10 153.1(2) 4_666 .
O6 O8 O10 96.9(2) 4_666 .
O7 O8 O10 95.6(2) 3_666 .
P2 O8 O4 125.0(2) 4_666 .
Al2 O8 O4 45.23(11) . .
O5 O8 O4 106.0(2) 4_666 .
O6 O8 O4 161.1(2) 4_666 .
O7 O8 O4 102.8(2) 3_666 .
O10 O8 O4 91.5(2) . .
P2 O8 O2 173.6(2) 4_666 .
Al2 O8 O2 43.02(11) . .
O5 O8 O2 143.2(2) 4_666 .
O6 O8 O2 138.0(2) 4_666 .
O7 O8 O2 151.0(2) 3_666 .
O10 O8 O2 63.36(14) . .
O4 O8 O2 60.85(13) . .
P2 O8 K2 86.64(15) 4_666 2_546
Al2 O8 K2 130.9(2) . 2_546
O5 O8 K2 66.35(12) 4_666 2_546
O6 O8 K2 72.56(12) 4_666 2_546
O7 O8 K2 120.93(15) 3_666 2_546
O10 O8 K2 124.1(2) . 2_546
O4 O8 K2 116.15(14) . 2_546
O2 O8 K2 88.02(12) . 2_546
P2 O8 O9 93.5(2) 4_666 .
Al2 O8 O9 49.23(11) . .
O5 O8 O9 110.5(2) 4_666 .
O6 O8 O9 110.94(15) 4_666 .
O7 O8 O9 59.19(12) 3_666 .
O10 O8 O9 61.21(13) . .
O4 O8 O9 58.95(12) . .
O2 O8 O9 92.22(14) . .
K2 O8 O9 173.84(15) 2_546 .
P2 O8 O3 76.06(15) 4_666 3_666
Al2 O8 O3 80.24(14) . 3_666
O5 O8 O3 69.68(13) 4_666 3_666
O6 O8 O3 111.7(2) 4_666 3_666
O7 O8 O3 56.38(12) 3_666 3_666
O10 O8 O3 110.1(2) . 3_666
O4 O8 O3 49.43(11) . 3_666
O2 O8 O3 110.0(2) . 3_666
K2 O8 O3 125.03(13) 2_546 3_666
O9 O8 O3 49.24(10) . 3_666
P2 O8 O11 97.6(2) 4_666 3_656
Al2 O8 O11 104.7(2) . 3_656
O5 O8 O11 105.9(2) 4_666 3_656
O6 O8 O11 62.0(2) 4_666 3_656
O7 O8 O11 117.6(2) 3_666 3_656
O10 O8 O11 71.6(2) . 3_656
O4 O8 O11 137.0(2) . 3_656
O2 O8 O11 76.3(2) . 3_656
K2 O8 O11 54.8(2) 2_546 3_656
O9 O8 O11 131.2(2) . 3_656
O3 O8 O11 173.6(2) 3_666 3_656
Al1 O9 Al1 94.1(2) 3_666 .
Al1 O9 Al2 123.2(2) 3_666 .
Al1 O9 Al2 125.5(2) . .
Al1 O9 O3 46.25(11) 3_666 3_666
Al1 O9 O3 90.1(2) . 3_666
Al2 O9 O3 90.34(13) . 3_666
Al1 O9 O3 88.97(14) 3_666 .
Al1 O9 O3 45.11(10) . .
Al2 O9 O3 147.7(2) . .
O3 O9 O3 117.47(15) 3_666 .
Al1 O9 O1 45.66(11) 3_666 3_666
Al1 O9 O1 90.42(14) . 3_666
Al2 O9 O1 144.0(2) . 3_666
O3 O9 O1 91.67(15) 3_666 3_666
O3 O9 O1 56.89(12) . 3_666
Al1 O9 O1 90.31(15) 3_666 .
Al1 O9 O1 45.18(10) . .
Al2 O9 O1 92.29(13) . .
O3 O9 O1 57.26(13) 3_666 .
O3 O9 O1 89.92(14) . .
O1 O9 O1 118.62(15) 3_666 .
Al1 O9 O9 47.43(11) 3_666 3_666
Al1 O9 O9 46.66(11) . 3_666
Al2 O9 O9 146.0(2) . 3_666
O3 O9 O9 59.76(14) 3_666 3_666
O3 O9 O9 57.71(14) . 3_666
O1 O9 O9 59.72(14) 3_666 3_666
O1 O9 O9 58.90(14) . 3_666
Al1 O9 O7 42.08(10) 3_666 3_666
Al1 O9 O7 136.1(2) . 3_666
Al2 O9 O7 90.67(14) . 3_666
O3 O9 O7 63.00(13) 3_666 3_666
O3 O9 O7 115.8(2) . 3_666
O1 O9 O7 58.89(12) 3_666 3_666
O1 O9 O7 120.2(2) . 3_666
O9 O9 O7 89.5(2) 3_666 3_666
Al1 O9 P1 78.10(11) 3_666 .
Al1 O9 P1 77.10(11) . .
Al2 O9 P1 74.35(10) . .
O3 O9 P1 33.06(9) 3_666 .
O3 O9 P1 119.76(15) . .
O1 O9 P1 121.55(15) 3_666 .
O1 O9 P1 32.95(8) . .
O9 O9 P1 71.63(14) 3_666 .
O7 O9 P1 92.40(12) 3_666 .
Al1 O9 O4 100.69(15) 3_666 .
Al1 O9 O4 98.21(15) . .
Al2 O9 O4 42.12(10) . .
O3 O9 O4 55.72(12) 3_666 .
O3 O9 O4 143.0(2) . .
O1 O9 O4 146.0(2) 3_666 .
O1 O9 O4 54.75(12) . .
O9 O9 O4 103.9(2) 3_666 .
O7 O9 O4 93.96(14) 3_666 .
P1 O9 O4 32.32(8) . .
Al1 O9 O6 135.3(2) 3_666 .
Al1 O9 O6 41.24(10) . .
Al2 O9 O6 93.81(14) . .
O3 O9 O6 118.8(2) 3_666 .
O3 O9 O6 59.39(12) . .
O1 O9 O6 116.3(2) 3_666 .
O1 O9 O6 61.54(12) . .
O9 O9 O6 87.9(2) 3_666 .
O7 O9 O6 175.1(2) 3_666 .
P1 O9 O6 90.61(12) . .
O4 O9 O6 90.62(14) . .
Al2 O10 O10 133.6(3) . 3_656
Al2 O10 O8 45.69(12) . .
O10 O10 O8 88.0(2) 3_656 .
Al2 O10 O5 44.30(11) . .
O10 O10 O5 174.2(3) 3_656 .
O8 O10 O5 90.0(2) . .
Al2 O10 O2 41.23(11) . .
O10 O10 O2 126.7(2) 3_656 .
O8 O10 O2 60.12(13) . .
O5 O10 O2 56.42(12) . .
Al2 O10 O6 136.0(2) . 2_545
O10 O10 O6 90.4(2) 3_656 2_545
O8 O10 O6 174.7(2) . 2_545
O5 O10 O6 92.0(2) . 2_545
O2 O10 O6 117.3(2) . 2_545
Al2 O10 O9 52.02(12) . .
O10 O10 O9 112.6(2) 3_656 .
O8 O10 O9 65.94(13) . .
O5 O10 O9 61.57(13) . .
O2 O10 O9 93.11(14) . .
O6 O10 O9 119.3(2) 2_545 .
Al2 O10 O11 116.9(2) . .
O10 O10 O11 79.3(2) 3_656 .
O8 O10 O11 120.5(2) . .
O5 O10 O11 97.0(2) . .
O2 O10 O11 152.9(2) . .
O6 O10 O11 64.1(2) 2_545 .
O9 O10 O11 66.4(2) . .
Al2 O10 K1 98.3(2) . 1_545
O10 O10 K1 102.6(2) 3_656 1_545
O8 O10 K1 110.07(15) . 1_545
O5 O10 K1 83.27(13) . 1_545
O2 O10 K1 58.91(11) . 1_545
O6 O10 K1 65.36(11) 2_545 1_545
O9 O10 K1 144.12(15) . 1_545
O11 O10 K1 129.4(2) . 1_545
Al2 O10 O7 91.3(2) . 2_545
O10 O10 O7 129.8(2) 3_656 2_545
O8 O10 O7 133.9(2) . 2_545
O5 O10 O7 49.49(11) . 2_545
O2 O10 O7 101.20(14) . 2_545
O6 O10 O7 50.11(11) 2_545 2_545
O9 O10 O7 74.37(13) . 2_545
O11 O10 O7 57.4(2) . 2_545
K1 O10 O7 88.64(11) 1_545 2_545
Al2 O10 P2 65.44(12) . .
O10 O10 P2 153.2(2) 3_656 .
O8 O10 P2 109.39(14) . .
O5 O10 P2 24.58(8) . .
O2 O10 P2 80.18(12) . .
O6 O10 P2 73.87(11) 2_545 .
O9 O10 P2 60.51(10) . .
O11 O10 P2 74.3(2) . .
K1 O10 P2 90.71(10) 1_545 .
O7 O10 P2 25.96(7) 2_545 .
Al2 O10 O11 97.0(2) . 3_656
O10 O10 O11 55.2(2) 3_656 3_656
O8 O10 O11 63.3(2) . 3_656
O5 O10 O11 128.3(2) . 3_656
O2 O10 O11 71.9(2) . 3_656
O6 O10 O11 111.8(2) 2_545 3_656
O9 O10 O11 127.8(2) . 3_656
O11 O10 O11 134.5(2) . 3_656
K1 O10 O11 68.12(15) 1_545 3_656
O7 O10 O11 156.2(2) 2_545 3_656
P2 O10 O11 150.9(2) . 3_656
O3 K1 O7 88.60(10) 2 .
O3 K1 O11 66.8(2) 2 2
O7 K1 O11 63.66(15) . 2
O3 K1 O4 141.90(11) 2 2_556
O7 K1 O4 123.80(11) . 2_556
O11 K1 O4 142.1(2) 2 2_556
O3 K1 O1 140.10(11) 2 .
O7 K1 O1 55.21(10) . .
O11 K1 O1 80.8(2) 2 .
O4 K1 O1 77.87(10) 2_556 .
O3 K1 O2 94.70(11) 2 1_565
O7 K1 O2 131.63(11) . 1_565
O11 K1 O2 157.4(2) 2 1_565
O4 K1 O2 49.72(9) 2_556 1_565
O1 K1 O2 121.07(11) . 1_565
O3 K1 O10 81.57(10) 2 1_565
O7 K1 O10 79.95(10) . 1_565
O11 K1 O10 131.1(2) 2 1_565
O4 K1 O10 84.92(10) 2_556 1_565
O1 K1 O10 104.96(11) . 1_565
O2 K1 O10 53.12(9) 1_565 1_565
O3 K1 O5 93.54(10) 2 3_566
O7 K1 O5 127.71(11) . 3_566
O11 K1 O5 69.47(15) 2 3_566
O4 K1 O5 82.15(10) 2_556 3_566
O1 K1 O5 96.47(10) . 3_566
O2 K1 O5 100.29(10) 1_565 3_566
O10 K1 O5 151.99(10) 1_565 3_566
O3 K1 O6 52.17(9) 2 2
O7 K1 O6 47.48(9) . 2
O11 K1 O6 79.7(2) 2 2
O4 K1 O6 134.95(11) 2_556 2
O1 K1 O6 100.96(10) . 2
O2 K1 O6 99.58(10) 1_565 2
O10 K1 O6 51.38(9) 1_565 2
O5 K1 O6 141.51(9) 3_566 2
O3 K1 O2 47.34(9) 2 3_566
O7 K1 O2 116.30(11) . 3_566
O11 K1 O2 57.9(2) 2 3_566
O4 K1 O2 117.42(10) 2_556 3_566
O1 K1 O2 130.22(11) . 3_566
O2 K1 O2 100.26(9) 1_565 3_566
O10 K1 O2 122.57(10) 1_565 3_566
O5 K1 O2 46.21(9) 3_566 3_566
O6 K1 O2 97.84(9) 2 3_566
O3 K1 P1 114.36(9) 2 2_556
O7 K1 P1 143.81(9) . 2_556
O11 K1 P1 149.95(14) 2 2_556
O4 K1 P1 27.54(7) 2_556 2_556
O1 K1 P1 105.37(8) . 2_556
O2 K1 P1 27.11(6) 1_565 2_556
O10 K1 P1 76.55(8) 1_565 2_556
O5 K1 P1 80.56(7) 3_566 2_556
O6 K1 P1 126.12(8) 2 2_556
O2 K1 P1 99.55(7) 3_566 2_556
O3 K1 O8 135.87(11) 2 2_556
O7 K1 O8 120.22(10) . 2_556
O11 K1 O8 95.1(2) 2 2_556
O4 K1 O8 47.59(9) 2_556 2_556
O1 K1 O8 67.03(9) . 2_556
O2 K1 O8 89.46(9) 1_565 2_556
O10 K1 O8 132.39(10) 1_565 2_556
O5 K1 O8 42.72(8) 3_566 2_556
O6 K1 O8 167.69(9) 2 2_556
O2 K1 O8 88.67(9) 3_566 2_556
P1 K1 O8 62.37(7) 2_556 2_556
O1 K2 O1 180.0 3_566 .
O1 K2 O11 82.9(2) 3_566 4_566
O1 K2 O11 97.1(2) . 4_566
O1 K2 O11 97.1(2) 3_566 2
O1 K2 O11 82.9(2) . 2
O11 K2 O11 180.0 4_566 2
O1 K2 O8 77.73(10) 3_566 4_565
O1 K2 O8 102.27(9) . 4_565
O11 K2 O8 110.3(2) 4_566 4_565
O11 K2 O8 69.7(2) 2 4_565
O1 K2 O8 102.27(10) 3_566 2_556
O1 K2 O8 77.73(9) . 2_556
O11 K2 O8 69.7(2) 4_566 2_556
O11 K2 O8 110.3(2) 2 2_556
O8 K2 O8 180.0 4_565 2_556
O1 K2 O5 107.17(10) 3_566 .
O1 K2 O5 72.83(10) . .
O11 K2 O5 74.59(15) 4_566 .
O11 K2 O5 105.41(15) 2 .
O8 K2 O5 50.22(9) 4_565 .
O8 K2 O5 129.78(10) 2_556 .
O1 K2 O5 72.83(10) 3_566 3_566
O1 K2 O5 107.17(10) . 3_566
O11 K2 O5 105.41(15) 4_566 3_566
O11 K2 O5 74.59(15) 2 3_566
O8 K2 O5 129.78(10) 4_565 3_566
O8 K2 O5 50.22(9) 2_556 3_566
O5 K2 O5 180.0 . 3_566
O1 K2 P2 76.04(7) 3_566 3_566
O1 K2 P2 103.96(7) . 3_566
O11 K2 P2 77.77(14) 4_566 3_566
O11 K2 P2 102.23(14) 2 3_566
O8 K2 P2 151.32(7) 4_565 3_566
O8 K2 P2 28.68(7) 2_556 3_566
O5 K2 P2 151.44(7) . 3_566
O5 K2 P2 28.56(7) 3_566 3_566
O1 K2 P2 103.96(7) 3_566 .
O1 K2 P2 76.04(7) . .
O11 K2 P2 102.23(14) 4_566 .
O11 K2 P2 77.77(14) 2 .
O8 K2 P2 28.68(7) 4_565 .
O8 K2 P2 151.32(7) 2_556 .
O5 K2 P2 28.56(7) . .
O5 K2 P2 151.44(7) 3_566 .
P2 K2 P2 180.0 3_566 .
O1 K2 O6 55.11(9) 3_566 3_566
O1 K2 O6 124.89(9) . 3_566
O11 K2 O6 60.15(14) 4_566 3_566
O11 K2 O6 119.85(14) 2 3_566
O8 K2 O6 132.07(9) 4_565 3_566
O8 K2 O6 47.93(9) 2_556 3_566
O5 K2 O6 132.08(9) . 3_566
O5 K2 O6 47.92(9) 3_566 3_566
P2 K2 O6 28.07(6) 3_566 3_566
P2 K2 O6 151.93(6) . 3_566
O1 K2 O6 124.89(9) 3_566 .
O1 K2 O6 55.11(9) . .
O11 K2 O6 119.85(14) 4_566 .
O11 K2 O6 60.15(14) 2 .
O8 K2 O6 47.93(9) 4_565 .
O8 K2 O6 132.07(9) 2_556 .
O5 K2 O6 47.92(9) . .
O5 K2 O6 132.08(9) 3_566 .
P2 K2 O6 151.93(6) 3_566 .
P2 K2 O6 28.07(6) . .
O6 K2 O6 180.0 3_566 .
O4 O11 K1 108.9(2) 4_665 2_545
O4 O11 K2 71.7(2) 4_665 2_545
K1 O11 K2 77.8(2) 2_545 2_545
O4 O11 O10 128.2(3) 4_665 .
K1 O11 O10 122.9(2) 2_545 .
K2 O11 O10 118.6(3) 2_545 .
O4 O11 O7 161.5(3) 4_665 2_545
K1 O11 O7 57.2(2) 2_545 2_545
K2 O11 O7 92.2(2) 2_545 2_545
O10 O11 O7 67.3(2) . 2_545
O4 O11 O2 56.5(2) 4_665 4_665
K1 O11 O2 68.5(2) 2_545 4_665
K2 O11 O2 99.7(2) 2_545 4_665
O10 O11 O2 141.2(3) . 4_665
O7 O11 O2 120.0(3) 2_545 4_665
O4 O11 O6 124.7(3) 4_665 2_545
K1 O11 O6 94.5(2) 2_545 2_545
K2 O11 O6 65.4(2) 2_545 2_545
O10 O11 O6 56.6(2) . 2_545
O7 O11 O6 51.32(15) 2_545 2_545
O2 O11 O6 160.1(3) 4_665 2_545
O4 O11 O3 103.3(2) 4_665 .
K1 O11 O3 55.09(15) 2_545 .
K2 O11 O3 128.8(3) 2_545 .
O10 O11 O3 104.5(2) . .
O7 O11 O3 79.4(2) 2_545 .
O2 O11 O3 48.00(14) 4_665 .
O6 O11 O3 130.5(2) 2_545 .
O4 O11 O9 121.6(3) 4_665 .
K1 O11 O9 94.9(2) 2_545 .
K2 O11 O9 166.6(3) 2_545 .
O10 O11 O9 56.0(2) . .
O7 O11 O9 74.4(2) 2_545 .
O2 O11 O9 87.8(2) 4_665 .
O6 O11 O9 104.4(2) 2_545 .
O3 O11 O9 50.32(15) . .
O4 O11 P1 77.0(2) 4_665 3_666
K1 O11 P1 72.9(2) 2_545 3_666
K2 O11 P1 126.5(2) 2_545 3_666
O10 O11 P1 114.9(3) . 3_666
O7 O11 P1 107.2(2) 2_545 3_666
O2 O11 P1 27.69(9) 4_665 3_666
O6 O11 P1 158.0(2) 2_545 3_666
O3 O11 P1 27.81(9) . 3_666
O9 O11 P1 60.2(2) . 3_666
O4 O11 O8 81.3(2) 4_665 3_656
K1 O11 O8 126.8(3) 2_545 3_656
K2 O11 O8 55.52(15) 2_545 3_656
O10 O11 O8 70.0(2) . 3_656
O7 O11 O8 97.4(2) 2_545 3_656
O2 O11 O8 137.1(2) 4_665 3_656
O6 O11 O8 46.05(13) 2_545 3_656
O3 O11 O8 174.4(3) . 3_656
O9 O11 O8 124.5(2) . 3_656
P1 O11 O8 155.0(3) 3_666 3_656
O4 O11 O1 75.0(2) 4_665 3_666
K1 O11 O1 99.0(2) 2_545 3_666
K2 O11 O1 143.2(2) 2_545 3_666
O10 O11 O1 94.3(2) . 3_666
O7 O11 O1 117.2(2) 2_545 3_666
O2 O11 O1 47.37(14) 4_665 3_666
O6 O11 O1 150.5(3) 2_545 3_666
O3 O11 O1 46.48(14) . 3_666
O9 O11 O1 48.57(15) . 3_666
P1 O11 O1 27.27(9) 3_666 3_666
O8 O11 O1 133.3(3) 3_656 3_666

loop_
_geom_bond_atom_site_label_1
_geom_bond_atom_site_label_2
_geom_bond_distance
_geom_bond_site_symmetry_2
P1 O2 1.519(3) 2_556
P1 O3 1.535(3) 3_666
P1 O4 1.541(4) .
P1 O1 1.547(3) .
P1 O9 2.767(3) .
P1 O9 3.213(3) 3_666
P1 O11 3.260(7) 3_666
P1 K1 3.332(2) 2_546
P1 K2 3.4674(13) .
P1 O8 3.531(4) .
P1 O8 3.535(4) 2_556
P1 K1 3.644(2) 4_676
P2 O5 1.525(3) .
P2 O8 1.525(3) 4_565
P2 O7 1.526(3) 2_545
P2 O6 1.541(4) .
P2 K2 3.1725(12) .
P2 O3 3.225(4) 2_545
P2 O9 3.230(3) .
P2 O9 3.418(4) 4_565
P2 O10 3.473(4) .
P2 O10 3.556(4) 4_565
P2 O10 3.608(4) 2
P2 K1 3.651(2) 2_545
Al1 O6 1.833(4) .
Al1 O7 1.836(4) .
Al1 O3 1.884(3) .
Al1 O1 1.904(3) .
Al1 O9 1.986(4) 3_666
Al1 O9 2.011(4) .
Al1 Al1 2.925(3) 3_666
Al1 O3 3.284(4) 3_666
Al1 O1 3.343(4) 3_666
Al1 O5 3.457(4) .
Al1 O8 3.482(4) 3_666
Al1 O4 3.649(4) .
Al2 O2 1.842(4) .
Al2 O8 1.856(4) .
Al2 O5 1.865(4) .
Al2 O4 1.868(4) .
Al2 O10 1.887(4) .
Al2 O9 2.249(4) .
Al2 O3 3.444(4) 3_666
Al2 O7 3.564(4) 3_666
Al2 O1 3.566(4) .
Al2 O11 3.659(6) 4_566
Al2 O6 3.689(4) .
Al2 O7 3.801(4) 2_545
O1 O4 2.507(5) .
O1 O3 2.528(5) 3_666
O1 O2 2.544(5) 2_556
O1 O7 2.653(5) .
O1 O9 2.656(5) 3_666
O1 O9 2.679(5) .
O1 O6 2.793(5) .
O1 K2 2.817(3) .
O1 K1 2.931(4) .
O1 O11 3.301(9) 3_666
O2 P1 1.519(3) 2_546
O2 O3 2.475(4) 4_566
O2 O4 2.475(5) 2_546
O2 O1 2.544(5) 2_546
O2 O5 2.576(5) .
O2 O8 2.694(5) .
O2 O4 2.697(5) .
O2 O10 2.777(5) .
O2 K1 2.973(4) 1_545
O2 O11 2.995(8) 4_566
O2 K1 3.289(4) 3_566
O3 P1 1.535(3) 3_666
O3 O2 2.475(4) 4_665
O3 O4 2.512(5) 3_666
O3 O1 2.528(5) 3_666
O3 O9 2.595(5) 3_666
O3 O9 2.652(5) .
O3 O6 2.692(5) .
O3 K1 2.754(4) 2_545
O3 O7 2.789(5) .
O3 O11 3.087(8) .
O3 P2 3.225(4) 2
O4 O2 2.475(5) 2_556
O4 O3 2.512(5) 3_666
O4 O8 2.632(5) .
O4 O5 2.672(5) .
O4 O11 2.678(7) 4_566
O4 O9 2.771(5) .
O4 K1 2.912(4) 2_546
O4 K2 3.237(4) .
O5 O8 2.469(5) 4_565
O5 O6 2.496(5) .
O5 O7 2.537(5) 2_545
O5 O10 2.670(5) .
O5 O9 2.829(5) .
O5 K2 2.942(4) .
O5 K1 3.276(4) 3_566
O5 O3 3.317(5) 2_545
O6 O8 2.475(5) 4_565
O6 O7 2.482(5) 2_545
O6 O7 2.602(5) .
O6 O9 2.778(5) .
O6 O10 2.816(5) 2
O6 O11 3.034(8) 2
O6 K2 3.181(3) .
O7 P2 1.526(3) 2
O7 O6 2.482(5) 2
O7 O8 2.520(5) 3_666
O7 O5 2.537(5) 2
O7 O9 2.738(5) 3_666
O7 K1 2.789(4) .
O7 O11 2.974(8) 2
O7 O10 3.256(5) 2
O8 P2 1.525(3) 4_666
O8 O5 2.469(5) 4_666
O8 O6 2.475(5) 4_666
O8 O7 2.520(5) 3_666
O8 O10 2.591(5) .
O8 K2 2.873(3) 2_546
O8 O9 2.968(5) .
O8 O3 3.233(5) 3_666
O8 O11 3.269(8) 3_656
O9 Al1 1.986(4) 3_666
O9 O3 2.595(5) 3_666
O9 O1 2.656(5) 3_666
O9 O9 2.723(7) 3_666
O9 O7 2.738(5) 3_666
O10 O10 2.520(7) 3_656
O10 O6 2.816(5) 2_545
O10 O11 2.900(8) .
O10 K1 3.218(4) 1_545
O10 O7 3.256(5) 2_545
O10 O11 3.470(8) 3_656
K1 O3 2.754(4) 2
K1 O11 2.850(8) 2
K1 O4 2.912(4) 2_556
K1 O2 2.973(4) 1_565
K1 O10 3.218(4) 1_565
K1 O5 3.276(4) 3_566
K1 O6 3.276(4) 2
K1 O2 3.289(4) 3_566
K1 P1 3.332(2) 2_556
K1 O8 3.482(4) 2_556
K2 O1 2.817(3) 3_566
K2 O11 2.846(8) 4_566
K2 O11 2.846(8) 2
K2 O8 2.873(3) 4_565
K2 O8 2.873(3) 2_556
K2 O5 2.942(4) 3_566
K2 P2 3.1725(12) 3_566
K2 O6 3.181(3) 3_566
O11 O4 2.678(7) 4_665
O11 K1 2.850(8) 2_545
O11 K2 2.846(8) 2_545
O11 O7 2.974(8) 2_545
O11 O2 2.995(8) 4_665
O11 O6 3.034(8) 2_545
O11 P1 3.260(7) 3_666
O11 O8 3.269(8) 3_656
O11 O1 3.301(9) 3_666
